data_7231463
loop_
_publ_author_name
'Hutchins, Kristin M.'
'Unruh, Daniel K.'
'Carpenter, Dontrell D.'
'Groeneman, Ryan H.'

_publ_section_title
;
 Thermal expansion along one-dimensional chains and two-dimensional sheets
 within co-crystals based on halogen or hydrogen bonds
;
_journal_issue 45
_journal_name_full CrystEngComm
_journal_page_first 7232
_journal_paper_doi 10.1039/C8CE01090K
_journal_volume 20
_journal_year 2018
_chemical_formula_sum 'C18 H8 F4 I2 N2'
_chemical_formula_weight 582.06
_space_group_IT_number 58
_space_group_name_Hall '-P 2 2n'
_space_group_name_H-M_alt 'P n n m'
_symmetry_cell_setting orthorhombic
_symmetry_Int_Tables_number 58
_symmetry_space_group_name_Hall '-P 2 2n'
_symmetry_space_group_name_H-M 'P n n m'
_atom_sites_solution_hydrogens geom
_atom_sites_solution_primary dual
_atom_sites_solution_secondary difmap
_audit_creation_date 2018-05-08T15:01:35-00:00
_audit_creation_method 'WinGX routine CIF_UPDATE'
_audit_update_record
;
2018-06-18 deposited with the CCDC.
2018-08-30 downloaded from the CCDC.
;
_cell_angle_alpha 90
_cell_angle_beta 90
_cell_angle_gamma 90
_cell_formula_units_Z 2
_cell_length_a 15.6966(9)
_cell_length_b 5.2398(3)
_cell_length_c 11.1314(6)
_cell_measurement_reflns_used 5756
_cell_measurement_temperature 276(2)
_cell_measurement_theta_max 31.45
_cell_measurement_theta_min 3.66
_cell_volume 915.52(9)
_computing_cell_refinement 'Bruker SAINT'
_computing_data_collection 'Bruker APEX2'
_computing_data_reduction 'Bruker SAINT'
_computing_structure_refinement 'SHELXL-2016/6 (Sheldrick, 2016)'
_computing_structure_solution 'SHELXT 2014/4 (Sheldrick, 2014)'
_diffrn_ambient_temperature 276(2)
_diffrn_measured_fraction_theta_full 0.999
_diffrn_measured_fraction_theta_max 0.995
_diffrn_measurement_device_type 'Bruker APEX-II CCD'
_diffrn_measurement_method '\f and \w scans'
_diffrn_radiation_monochromator graphite
_diffrn_radiation_source 'fine-focus sealed tube'
_diffrn_radiation_type MoK\a
_diffrn_radiation_wavelength 0.71073
_diffrn_reflns_av_R_equivalents 0.0305
_diffrn_reflns_av_unetI/netI 0.0180
_diffrn_reflns_Laue_measured_fraction_full 0.999
_diffrn_reflns_Laue_measured_fraction_max 0.995
_diffrn_reflns_limit_h_max 23
_diffrn_reflns_limit_h_min -23
_diffrn_reflns_limit_k_max 4
_diffrn_reflns_limit_k_min -7
_diffrn_reflns_limit_l_max 16
_diffrn_reflns_limit_l_min -13
_diffrn_reflns_number 9793
_diffrn_reflns_point_group_measured_fraction_full 0.999
_diffrn_reflns_point_group_measured_fraction_max 0.995
_diffrn_reflns_theta_full 25.242
_diffrn_reflns_theta_max 31.545
_diffrn_reflns_theta_min 2.243
_exptl_absorpt_coefficient_mu 3.477
_exptl_absorpt_correction_T_max 0.8623
_exptl_absorpt_correction_T_min 0.7287
_exptl_absorpt_correction_type multi-scan
_exptl_absorpt_process_details SADABS
_exptl_crystal_colour colourless
_exptl_crystal_density_diffrn 2.111
_exptl_crystal_description plate
_exptl_crystal_F_000 544
_exptl_crystal_size_max 0.419
_exptl_crystal_size_mid 0.353
_exptl_crystal_size_min 0.067
_refine_diff_density_max 0.349
_refine_diff_density_min -0.392
_refine_diff_density_rms 0.079
_refine_ls_extinction_method none
_refine_ls_goodness_of_fit_ref 1.115
_refine_ls_hydrogen_treatment constr
_refine_ls_matrix_type full
_refine_ls_number_parameters 67
_refine_ls_number_reflns 1598
_refine_ls_number_restraints 0
_refine_ls_restrained_S_all 1.115
_refine_ls_R_factor_all 0.0208
_refine_ls_R_factor_gt 0.0182
_refine_ls_shift/su_max 0.003
_refine_ls_shift/su_mean 0
_refine_ls_structure_factor_coef Fsqd
_refine_ls_weighting_details 'w=1/[\s^2^(Fo^2^)+(0.0203P)^2^+0.2705P] where P=(Fo^2^+2Fc^2^)/3'
_refine_ls_weighting_scheme calc
_refine_ls_wR_factor_gt 0.0448
_refine_ls_wR_factor_ref 0.0461
_reflns_number_gt 1468
_reflns_number_total 1598
_reflns_threshold_expression 'I > 2\s(I)'
_cod_data_source_file c8ce01090k2.cif
_cod_data_source_block diIBPA_270k
_cod_depositor_comments 'Adding full bibliography for 7231456--7231470.cif.'
_cod_database_code 7231463
_shelx_estimated_absorpt_t_min 0.324
_shelx_estimated_absorpt_t_max 0.8

loop_
_symmetry_equiv_pos_as_xyz
'x, y, z'
'-x, -y, z'
'-x+1/2, y+1/2, -z+1/2'
'x+1/2, -y+1/2, -z+1/2'
'-x, -y, -z'
'x, y, -z'
'x-1/2, -y-1/2, z-1/2'
'-x-1/2, y-1/2, z-1/2'

loop_
_atom_site_label
_atom_site_type_symbol
_atom_site_fract_x
_atom_site_fract_y
_atom_site_fract_z
_atom_site_U_iso_or_equiv
_atom_site_adp_type
_atom_site_occupancy
_atom_site_calc_flag
I1 I 0.84116(2) 0.97263(3) 0.5 0.03289(6) Uani 1 d
C6 C 0.52652(16) 0.9199(5) 0.5 0.0368(5) Uani 1 d
F1 F 0.93992(9) 0.6775(3) 0.71098(10) 0.0692(4) Uani 1 d
C2 C 0.96861(11) 0.5928(3) 0.60475(15) 0.0353(3) Uani 1 d
C1 C 0.93597(13) 0.6892(4) 0.5 0.0283(4) Uani 1 d
C5 C 0.59090(14) 0.7242(4) 0.5 0.0345(5) Uani 1 d
C4 C 0.62264(12) 0.6272(4) 0.60622(18) 0.0443(4) Uani 1 d
H4 H 0.6028 0.6872 0.6797 0.053 Uiso 1 calc
N1 N 0.71518(13) 0.3455(4) 0.5 0.0434(5) Uani 1 d
C3 C 0.68461(14) 0.4388(4) 0.6016(2) 0.0485(5) Uani 1 d
H3 H 0.7057 0.3748 0.6736 0.058 Uiso 1 calc

loop_
_atom_site_aniso_label
_atom_site_aniso_U_11
_atom_site_aniso_U_22
_atom_site_aniso_U_33
_atom_site_aniso_U_23
_atom_site_aniso_U_13
_atom_site_aniso_U_12
I1 0.02423(8) 0.02450(8) 0.04993(11) 0 0 0.00451(4)
C6 0.0298(10) 0.0338(10) 0.0469(13) 0 0 0.0023(9)
F1 0.0871(9) 0.0866(10) 0.0339(6) -0.0060(6) 0.0064(6) 0.0526(9)
C2 0.0365(8) 0.0374(8) 0.0322(8) -0.0031(7) 0.0037(6) 0.0124(7)
C1 0.0233(9) 0.0237(9) 0.0380(11) 0 0 0.0034(7)
C5 0.0243(9) 0.0268(10) 0.0523(14) 0 0 0.0039(8)
C4 0.0408(9) 0.0445(10) 0.0476(10) 0.0073(8) 0.0107(8) 0.0157(8)
N1 0.0321(10) 0.0303(10) 0.0677(14) 0 0 0.0095(8)
C3 0.0391(9) 0.0435(10) 0.0629(13) 0.0180(9) 0.0062(9) 0.0147(8)

loop_
_atom_type_symbol
_atom_type_description
_atom_type_scat_dispersion_real
_atom_type_scat_dispersion_imag
_atom_type_scat_source
C C 0.0033 0.0016 'International Tables Vol C Tables 4.2.6.8 and 6.1.1.4'
H H 0 0 'International Tables Vol C Tables 4.2.6.8 and 6.1.1.4'
N N 0.0061 0.0033 'International Tables Vol C Tables 4.2.6.8 and 6.1.1.4'
F F 0.0171 0.0103 'International Tables Vol C Tables 4.2.6.8 and 6.1.1.4'
I I -0.4742 1.8119 'International Tables Vol C Tables 4.2.6.8 and 6.1.1.4'

loop_
_geom_angle_atom_site_label_1
_geom_angle_atom_site_label_2
_geom_angle_atom_site_label_3
_geom_angle
_geom_angle_site_symmetry_1
_geom_angle_site_symmetry_3
C6 C6 C5 179.8(4) 5_676 .
F1 C2 C1 120.20(14) . .
F1 C2 C2 118.14(9) . 2_765
C1 C2 C2 121.67(9) . 2_765
C2 C1 C2 116.66(19) 6_556 .
C2 C1 I1 121.67(9) 6_556 .
C2 C1 I1 121.67(9) . .
C4 C5 C4 117.9(2) 6_556 .
C4 C5 C6 121.05(11) 6_556 .
C4 C5 C6 121.05(11) . .
C5 C4 C3 118.92(18) . .
C5 C4 H4 120.5 . .
C3 C4 H4 120.5 . .
C3 N1 C3 117.6(2) . 6_556
N1 C3 C4 123.33(19) . .
N1 C3 H3 118.3 . .
C4 C3 H3 118.3 . .

loop_
_geom_bond_atom_site_label_1
_geom_bond_atom_site_label_2
_geom_bond_distance
_geom_bond_site_symmetry_2
I1 C1 2.103(2) .
C6 C6 1.182(5) 5_676
C6 C5 1.440(3) .
F1 C2 1.3410(19) .
C2 C1 1.3700(19) .
C2 C2 1.385(3) 2_765
C1 C2 1.3700(19) 6_556
C5 C4 1.380(2) 6_556
C5 C4 1.380(2) .
C4 C3 1.387(3) .
C4 H4 0.93 .
N1 C3 1.322(3) .
N1 C3 1.322(3) 6_556
C3 H3 0.93 .
